data_7036515
loop_
_publ_author_name
'Manrique, Ester'
'Poater, Albert'
'Fontrodona, Xavier'
'Sol\`a, Miquel'
'Rodr\'iguez, Montserrat'
'Romero, Isabel'

_publ_section_title
;
 Reusable manganese compounds containing pyrazole-based ligands for olefin
 epoxidation reactions.
;
_journal_issue 40
_journal_name_full 'Dalton transactions (Cambridge, England : 2003)'
_journal_page_first 17529
_journal_page_last 17543
_journal_paper_doi 10.1039/c5dt02787j
_journal_volume 44
_journal_year 2015
_chemical_formula_moiety 'C8 H11 Cl2 Mn N3 O2'
_chemical_formula_sum 'C8 H11 Cl2 Mn N3 O2'
_chemical_formula_weight 307.04
_chemical_name_systematic
;
 ?
;
_space_group_crystal_system monoclinic
_space_group_IT_number 14
_space_group_name_Hall '-P 2ybc'
_space_group_name_H-M_alt 'P 1 21/c 1'
_symmetry_space_group_name_Hall '-P 2ybc'
_symmetry_space_group_name_H-M 'P 1 21/c 1'
_atom_sites_solution_hydrogens mixed
_audit_creation_method SHELXL-2013
_audit_update_record
;
2015-09-02 deposited with the CCDC.
2015-09-11 downloaded from the CCDC.
;
_cell_angle_alpha 90
_cell_angle_beta 102.100(4)
_cell_angle_gamma 90
_cell_formula_units_Z 8
_cell_length_a 11.642(2)
_cell_length_b 19.420(4)
_cell_length_c 11.223(2)
_cell_measurement_reflns_used 4123
_cell_measurement_temperature 298(2)
_cell_measurement_theta_max 28.21
_cell_measurement_theta_min 2.52
_cell_volume 2481.0(8)
_computing_cell_refinement 'Bruker SMART'
_computing_data_collection 'Bruker SMART'
_computing_data_reduction 'Bruker SAINT'
_computing_molecular_graphics 'Bruker SHELXTL'
_computing_publication_material 'Bruker SHELXTL'
_computing_structure_refinement 'SHELXL-97 (Sheldrick, 1997)'
_computing_structure_solution 'SHELXS-97 (Sheldrick, 1990)'
_diffrn_ambient_temperature 298(2)
_diffrn_measured_fraction_theta_full 0.999
_diffrn_measured_fraction_theta_max 0.989
_diffrn_measurement_device_type 'CCD area detector'
_diffrn_measurement_method 'phi and omega scans'
_diffrn_radiation_monochromator graphite
_diffrn_radiation_source 'fine-focus sealed tube'
_diffrn_radiation_type MoK\a
_diffrn_radiation_wavelength 0.71073
_diffrn_reflns_av_R_equivalents 0.0414
_diffrn_reflns_av_unetI/netI 0.0288
_diffrn_reflns_laue_measured_fraction_full 0.999
_diffrn_reflns_laue_measured_fraction_max 0.989
_diffrn_reflns_limit_h_max 15
_diffrn_reflns_limit_h_min -15
_diffrn_reflns_limit_k_max 25
_diffrn_reflns_limit_k_min -25
_diffrn_reflns_limit_l_max 14
_diffrn_reflns_limit_l_min -14
_diffrn_reflns_number 38802
_diffrn_reflns_point_group_measured_fraction_full 0.999
_diffrn_reflns_point_group_measured_fraction_max 0.989
_diffrn_reflns_theta_full 25.242
_diffrn_reflns_theta_max 28.285
_diffrn_reflns_theta_min 1.789
_exptl_absorpt_coefficient_mu 1.483
_exptl_absorpt_correction_T_max 1.0
_exptl_absorpt_correction_T_min 0.762982
_exptl_absorpt_correction_type empirical
_exptl_absorpt_process_details 'SADABS v2.10 BRUKER 2001'
_exptl_crystal_colour yellow
_exptl_crystal_density_diffrn 1.644
_exptl_crystal_description plate
_exptl_crystal_F_000 1240
_exptl_crystal_size_max 0.40
_exptl_crystal_size_mid 0.20
_exptl_crystal_size_min 0.10
_refine_diff_density_max 1.029
_refine_diff_density_min -0.560
_refine_diff_density_rms 0.079
_refine_ls_extinction_method none
_refine_ls_goodness_of_fit_ref 1.144
_refine_ls_hydrogen_treatment mixed
_refine_ls_matrix_type full
_refine_ls_number_parameters 341
_refine_ls_number_reflns 6087
_refine_ls_number_restraints 8
_refine_ls_restrained_S_all 1.143
_refine_ls_R_factor_all 0.0773
_refine_ls_R_factor_gt 0.0609
_refine_ls_shift/su_max 0.013
_refine_ls_shift/su_mean 0.000
_refine_ls_structure_factor_coef Fsqd
_refine_ls_weighting_details 'w=1/[\s^2^(Fo^2^)+(0.0351P)^2^+4.8587P] where P=(Fo^2^+2Fc^2^)/3'
_refine_ls_weighting_scheme calc
_refine_ls_wR_factor_gt 0.1267
_refine_ls_wR_factor_ref 0.1337
_reflns_Friedel_coverage 0.000
_reflns_number_gt 4907
_reflns_number_total 6087
_reflns_threshold_expression 'I > 2\s(I)'
_cod_data_source_file c5dt02787j2.cif
_cod_data_source_block e_c04
_cod_depositor_comments 'Adding full bibliography for 7036512--7036517.cif.'
_cod_original_cell_volume 2480.8(9)
_cod_database_code 7036515
_shelx_space_group_comment
;
The symmetry employed for this shelxl refinement is uniquely defined
by the following loop, which should always be used as a source of
symmetry information in preference to the above space-group names.
They are only intended as comments.
;
_shelxl_version_number 2013-3

loop_
_space_group_symop_operation_xyz
'x, y, z'
'-x, y+1/2, -z+1/2'
'-x, -y, -z'
'x, -y-1/2, z-1/2'

loop_
_atom_site_label
_atom_site_type_symbol
_atom_site_fract_x
_atom_site_fract_y
_atom_site_fract_z
_atom_site_U_iso_or_equiv
_atom_site_adp_type
_atom_site_occupancy
_atom_site_site_symmetry_order
_atom_site_calc_flag
_atom_site_refinement_flags_posn
_atom_site_refinement_flags_adp
_atom_site_refinement_flags_occupancy
_atom_site_disorder_assembly
_atom_site_disorder_group
Mn1 Mn 0.43972(5) 0.31575(3) 0.29460(5) 0.03978(16) Uani 1 1 d . . . . .
Cl1 Cl 0.36318(9) 0.20068(5) 0.33271(11) 0.0520(3) Uani 1 1 d . . . . .
N3 N 0.2985(3) 0.36541(17) 0.3754(3) 0.0465(8) Uani 1 1 d . . . . .
C8 C 0.1478(4) 0.3959(3) 0.4575(4) 0.0560(11) Uani 1 1 d . . . . .
H8 H 0.0810 0.3927 0.4905 0.067 Uiso 1 1 calc R U . . .
Cl2 Cl 0.60283(9) 0.29309(7) 0.18578(11) 0.0614(3) Uani 1 1 d . . . . .
N2 N 0.2033(3) 0.3435(2) 0.4157(4) 0.0595(10) Uani 1 1 d . . . . .
H2N H 0.1811 0.3012 0.4148 0.071 Uiso 1 1 calc R U . . .
C7 C 0.2075(4) 0.4549(2) 0.4427(4) 0.0537(11) Uani 1 1 d . . . . .
H7 H 0.1899 0.4996 0.4627 0.064 Uiso 1 1 calc R U . . .
O1 O 0.33280(18) 0.3303(2) 0.1082(2) 0.0646(9) Uani 1 1 d D . . . .
H1B H 0.3688(4) 0.329(3) 0.0497(3) 0.097 Uiso 1 1 d D U . . .
H1C H 0.2609(3) 0.3199(7) 0.083(2) 0.097 Uiso 1 1 d D U . . .
N1 N 0.4724(3) 0.43249(17) 0.3058(3) 0.0445(8) Uani 1 1 d . . . . .
C6 C 0.3014(4) 0.4332(2) 0.3905(3) 0.0417(8) Uani 1 1 d . . . . .
C5 C 0.3963(4) 0.47062(19) 0.3537(3) 0.0435(8) Uani 1 1 d . . . . .
O2 O 0.5704(2) 0.30635(14) 0.4665(2) 0.0660(9) Uani 1 1 d D . . . .
H2B H 0.6403(3) 0.3217(4) 0.482(6) 0.099 Uiso 1 1 d D U . . .
H2C H 0.5681(15) 0.2756(2) 0.5199(4) 0.099 Uiso 1 1 d D U . . .
C4 C 0.4079(4) 0.5413(2) 0.3678(4) 0.0521(10) Uani 1 1 d . . . . .
H4 H 0.3544 0.5665 0.4011 0.063 Uiso 1 1 calc R U . . .
C3 C 0.4999(4) 0.5733(3) 0.3315(4) 0.0602(12) Uani 1 1 d . . . . .
H3 H 0.5101 0.6206 0.3411 0.072 Uiso 1 1 calc R U . . .
C2 C 0.5772(4) 0.5351(3) 0.2808(5) 0.0625(13) Uani 1 1 d . . . . .
H2 H 0.6390 0.5562 0.2543 0.075 Uiso 1 1 calc R U . . .
C1 C 0.5606(4) 0.4651(3) 0.2704(5) 0.0617(10) Uani 1 1 d . . . . .
H1 H 0.6133 0.4392 0.2370 0.074 Uiso 1 1 calc R U . . .
Mn1A Mn 0.05540(5) 0.67187(3) 0.23622(6) 0.04297(16) Uani 1 1 d . . . . .
O1A O -0.0979(2) 0.70069(16) 0.3032(2) 0.0669(10) Uani 1 1 d D . . . .
H1AA H -0.1673(3) 0.7094(8) 0.2645(9) 0.100 Uiso 1 1 d D U . . .
H1AB H -0.092(3) 0.7295(2) 0.3613(4) 0.100 Uiso 1 1 d D U . . .
O2A O 0.1306(2) 0.77232(16) 0.2136(2) 0.0651(9) Uani 1 1 d D . . . .
H2AA H 0.1271(18) 0.7904(4) 0.1440(3) 0.098 Uiso 1 1 d D U . . .
H2AB H 0.2030(3) 0.7764(16) 0.2466(12) 0.098 Uiso 1 1 d D U . . .
Cl1A Cl 0.15871(9) 0.65719(6) 0.45611(10) 0.0561(3) Uani 1 1 d . . . . .
C8A C 0.3351(5) 0.5907(4) 0.0523(5) 0.0826(18) Uani 1 1 d . . . . .
H8A H 0.3968 0.5920 0.0114 0.099 Uiso 1 1 calc R U . A 1
C1A C -0.0688(7) 0.5264(4) 0.2484(8) 0.0617(10) Uani 0.659(7) 1 d . . P B 1
H1A H -0.1182 0.5517 0.2871 0.074 Uiso 0.659(7) 1 calc R U P B 1
C3A C -0.0253(7) 0.4201(4) 0.1772(7) 0.064(2) Uani 0.659(7) 1 d . . P B 1
H3A H -0.0402 0.3734 0.1630 0.077 Uiso 0.659(7) 1 calc R U P B 1
C4A C 0.0682(6) 0.4525(3) 0.1379(6) 0.0487(17) Uani 0.659(7) 1 d . . P B 1
H4A H 0.1166 0.4272 0.0980 0.058 Uiso 0.659(7) 1 calc R U P B 1
C5A C 0.0887(7) 0.5255(3) 0.1597(6) 0.0435(8) Uani 0.659(7) 1 d . . P B 1
C6A C 0.1842(8) 0.5610(5) 0.1241(6) 0.0502(17) Uani 0.659(7) 1 d . . P B 1
C7A C 0.2724(8) 0.5385(5) 0.0636(7) 0.058(2) Uani 0.659(7) 1 d . . P B 1
H7A H 0.2825 0.4940 0.0372 0.070 Uiso 0.659(7) 1 calc R U P B 1
N2A N 0.2936(7) 0.6464(5) 0.1134(8) 0.058(2) Uani 0.659(7) 1 d . . P B 1
H2A H 0.3244 0.6869 0.1224 0.070 Uiso 0.659(7) 1 calc R U P B 1
N3A N 0.1983(7) 0.6262(4) 0.1554(7) 0.0446(16) Uani 0.659(7) 1 d . . P B 1
N1A N 0.0045(4) 0.55974(17) 0.2185(3) 0.0611(10) Uani 1 1 d G . . . .
N2' N -0.0888(5) 0.5310(2) 0.2658(7) 0.0595(10) Uani 0.341(7) 1 d G . P B 2
H2' H -0.1336 0.5529 0.3046 0.071 Uiso 0.341(7) 1 calc R U P B 2
C2A C -0.0950(5) 0.4596(2) 0.2378(5) 0.0757(15) Uani 1 1 d G . . B .
H2" H -0.1559 0.4405 0.2689 0.091 Uiso 1 1 calc R U . C 1
C3' C -0.0055(8) 0.4442(2) 0.1732(9) 0.0602(12) Uani 0.341(7) 1 d G . P B 2
H3' H 0.0101 0.4012 0.1439 0.072 Uiso 0.341(7) 1 calc R U P B 2
C5' C 0.0560(7) 0.5061(3) 0.1613(9) 0.0502(17) Uani 0.341(7) 1 d G . P B 2
C4' C 0.1995(13) 0.4886(8) 0.0707(12) 0.057(4) Uani 0.341(7) 1 d . . P B 2
H4' H 0.1744 0.4430 0.0628 0.068 Uiso 0.341(7) 1 calc R U P B 2
C6' C 0.1434(14) 0.5353(9) 0.1251(12) 0.0417(8) Uani 0.341(7) 1 d . . P B 2
C7' C 0.2931(16) 0.5094(10) 0.0277(15) 0.068(5) Uani 0.341(7) 1 d . . P B 2
H7'A H 0.3329 0.4795 -0.0142 0.082 Uiso 0.341(7) 1 calc R U P B 2
C1' C 0.2535(17) 0.6223(13) 0.091(2) 0.065(6) Uani 0.341(7) 1 d . . P B 2
H1' H 0.2563 0.6699 0.0844 0.078 Uiso 0.341(7) 1 calc R U P B 2
N3' N 0.1678(13) 0.6002(8) 0.1384(13) 0.043(3) Uani 0.341(7) 1 d . . P B 2
Cl2A Cl -0.07414(9) 0.69974(6) 0.02416(9) 0.0498(3) Uani 1 1 d . . . . .

loop_
_atom_site_aniso_label
_atom_site_aniso_U_11
_atom_site_aniso_U_22
_atom_site_aniso_U_33
_atom_site_aniso_U_23
_atom_site_aniso_U_13
_atom_site_aniso_U_12
Mn1 0.0369(3) 0.0381(3) 0.0431(3) -0.0039(2) 0.0057(2) 0.0030(2)
Cl1 0.0491(6) 0.0440(6) 0.0633(7) -0.0054(5) 0.0129(5) -0.0026(4)
N3 0.0475(19) 0.0427(19) 0.052(2) -0.0016(15) 0.0168(16) 0.0011(15)
C8 0.053(3) 0.070(3) 0.051(2) 0.004(2) 0.022(2) 0.006(2)
Cl2 0.0410(5) 0.0851(9) 0.0588(7) -0.0195(6) 0.0119(5) 0.0073(5)
N2 0.063(2) 0.054(2) 0.066(2) 0.0004(18) 0.0236(19) -0.0049(18)
C7 0.057(3) 0.055(3) 0.049(2) 0.002(2) 0.011(2) 0.008(2)
O1 0.0390(16) 0.102(3) 0.0489(18) -0.0084(18) -0.0003(13) -0.0002(17)
N1 0.0434(18) 0.0418(18) 0.0462(18) 0.0019(14) 0.0043(15) -0.0024(14)
C6 0.048(2) 0.041(2) 0.0346(18) 0.0013(15) 0.0045(16) 0.0056(16)
C5 0.054(2) 0.0325(17) 0.0368(17) -0.0021(13) -0.0074(15) 0.0040(14)
O2 0.0559(19) 0.079(2) 0.0534(18) 0.0191(16) -0.0100(16) -0.0221(17)
C4 0.061(3) 0.045(2) 0.047(2) 0.0008(18) 0.005(2) 0.002(2)
C3 0.068(3) 0.050(3) 0.061(3) 0.002(2) 0.009(2) -0.012(2)
C2 0.053(3) 0.058(3) 0.076(3) 0.009(2) 0.014(2) -0.015(2)
C1 0.056(2) 0.061(3) 0.068(3) -0.007(2) 0.012(2) 0.0046(19)
Mn1A 0.0402(3) 0.0422(3) 0.0460(3) -0.0002(3) 0.0078(3) 0.0048(2)
O1A 0.0431(17) 0.103(3) 0.0518(18) -0.0235(18) 0.0044(14) 0.0148(17)
O2A 0.0551(19) 0.065(2) 0.067(2) 0.0131(17) -0.0065(16) -0.0156(16)
Cl1A 0.0432(5) 0.0729(7) 0.0483(6) -0.0025(5) 0.0007(4) 0.0036(5)
C8A 0.067(4) 0.116(5) 0.073(4) 0.025(4) 0.032(3) 0.024(4)
C1A 0.056(2) 0.061(3) 0.068(3) -0.007(2) 0.012(2) 0.0046(19)
C3A 0.071(5) 0.054(5) 0.061(4) 0.003(4) -0.003(4) -0.021(4)
C4A 0.060(4) 0.036(3) 0.048(4) -0.008(3) 0.006(3) 0.003(3)
C5A 0.054(2) 0.0325(17) 0.0368(17) -0.0021(13) -0.0074(15) 0.0040(14)
C6A 0.067(5) 0.037(4) 0.039(3) 0.004(3) -0.005(3) -0.008(3)
C7A 0.060(5) 0.066(6) 0.048(4) -0.013(4) 0.009(4) 0.013(4)
N2A 0.046(5) 0.065(5) 0.068(5) 0.015(4) 0.021(4) 0.005(3)
N3A 0.041(4) 0.033(4) 0.061(4) 0.005(3) 0.014(3) -0.002(3)
N1A 0.078(3) 0.054(2) 0.044(2) 0.0056(17) -0.0038(19) -0.010(2)
N2' 0.063(2) 0.054(2) 0.066(2) 0.0004(18) 0.0236(19) -0.0049(18)
C2A 0.074(4) 0.064(3) 0.081(4) 0.003(3) -0.001(3) -0.017(3)
C3' 0.068(3) 0.050(3) 0.061(3) 0.002(2) 0.009(2) -0.012(2)
C5' 0.067(5) 0.037(4) 0.039(3) 0.004(3) -0.005(3) -0.008(3)
C4' 0.063(9) 0.058(9) 0.043(7) -0.003(6) -0.006(6) 0.021(7)
C6' 0.048(2) 0.041(2) 0.0346(18) 0.0013(15) 0.0045(16) 0.0056(16)
C7' 0.078(12) 0.079(12) 0.049(9) -0.002(8) 0.018(8) 0.034(9)
C1' 0.039(10) 0.080(15) 0.071(12) 0.019(10) 0.002(9) -0.014(8)
N3' 0.044(7) 0.026(8) 0.055(7) 0.002(6) 0.005(5) -0.017(6)
Cl2A 0.0434(5) 0.0549(6) 0.0468(5) 0.0045(4) 0.0000(4) 0.0027(4)

loop_
_atom_type_symbol
_atom_type_description
_atom_type_scat_dispersion_real
_atom_type_scat_dispersion_imag
_atom_type_scat_source
C C 0.0033 0.0016 'International Tables Vol C Tables 4.2.6.8 and 6.1.1.4'
H H 0.0000 0.0000 'International Tables Vol C Tables 4.2.6.8 and 6.1.1.4'
N N 0.0061 0.0033 'International Tables Vol C Tables 4.2.6.8 and 6.1.1.4'
Cl Cl 0.1484 0.1585 'International Tables Vol C Tables 4.2.6.8 and 6.1.1.4'
Mn Mn 0.3368 0.7283 'International Tables Vol C Tables 4.2.6.8 and 6.1.1.4'
O O 0.0106 0.0060 'International Tables Vol C Tables 4.2.6.8 and 6.1.1.4'

loop_
_geom_angle_atom_site_label_1
_geom_angle_atom_site_label_2
_geom_angle_atom_site_label_3
_geom_angle
O2 Mn1 O1 170.58(10)
O2 Mn1 N3 96.38(12)
O1 Mn1 N3 90.73(11)
O2 Mn1 N1 87.58(11)
O1 Mn1 N1 88.84(13)
N3 Mn1 N1 71.49(12)
O2 Mn1 Cl1 88.93(7)
O1 Mn1 Cl1 97.29(10)
N3 Mn1 Cl1 89.85(9)
N1 Mn1 Cl1 160.48(10)
O2 Mn1 Cl2 87.56(8)
O1 Mn1 Cl2 83.98(7)
N3 Mn1 Cl2 164.50(10)
N1 Mn1 Cl2 93.79(10)
Cl1 Mn1 Cl2 105.24(5)
C6 N3 N2 105.8(3)
C6 N3 Mn1 118.3(3)
N2 N3 Mn1 135.9(3)
N2 C8 C7 107.4(4)
N2 C8 H8 126.3
C7 C8 H8 126.3
C8 N2 N3 111.5(4)
C8 N2 H2N 124.2
N3 N2 H2N 124.2
C8 C7 C6 104.9(4)
C8 C7 H7 127.5
C6 C7 H7 127.5
Mn1 O1 H1B 117.1(7)
Mn1 O1 H1C 127.3(17)
H1B O1 H1C 110.1(18)
C1 N1 C5 117.9(4)
C1 N1 Mn1 125.5(3)
C5 N1 Mn1 116.6(3)
N3 C6 C7 110.4(4)
N3 C6 C5 117.5(4)
C7 C6 C5 132.1(4)
N1 C5 C4 122.2(4)
N1 C5 C6 116.1(3)
C4 C5 C6 121.7(4)
Mn1 O2 H2B 127(4)
Mn1 O2 H2C 124.0(9)
H2B O2 H2C 106(3)
C3 C4 C5 118.6(5)
C3 C4 H4 120.7
C5 C4 H4 120.7
C4 C3 C2 119.8(5)
C4 C3 H3 120.1
C2 C3 H3 120.1
C1 C2 C3 118.4(5)
C1 C2 H2 120.8
C3 C2 H2 120.8
N1 C1 C2 123.1(5)
N1 C1 H1 118.4
C2 C1 H1 118.4
O1A Mn1A O2A 101.03(12)
O1A Mn1A N3A 170.5(2)
O2A Mn1A N3A 87.5(2)
O1A Mn1A N1A 93.47(14)
O2A Mn1A N1A 163.90(14)
N3A Mn1A N1A 77.6(2)
O1A Mn1A N3' 155.1(4)
O2A Mn1A N3' 101.6(4)
N1A Mn1A N3' 63.0(4)
O1A Mn1A Cl1A 87.00(7)
O2A Mn1A Cl1A 95.41(7)
N3A Mn1A Cl1A 96.3(2)
N1A Mn1A Cl1A 92.28(10)
N3' Mn1A Cl1A 101.1(4)
O1A Mn1A Cl2A 84.33(7)
O2A Mn1A Cl2A 82.92(7)
N3A Mn1A Cl2A 92.8(2)
N1A Mn1A Cl2A 91.67(10)
N3' Mn1A Cl2A 88.2(4)
Cl1A Mn1A Cl2A 170.68(4)
Mn1A O1A H1AA 129.9(8)
Mn1A O1A H1AB 120(2)
H1AA O1A H1AB 100(2)
Mn1A O2A H2AA 122.3(7)
Mn1A O2A H2AB 115(2)
H2AA O2A H2AB 102.4(19)
C7A C8A N2A 107.4(7)
C1' C8A C7' 107.4(12)
C7A C8A H8A 126.3
N2A C8A H8A 126.3
N1A C1A C2A 132.6(8)
N1A C1A H1A 113.7
C2A C1A H1A 113.7
C2A C3A C4A 118.4(6)
C2A C3A H3A 120.8
C4A C3A H3A 120.8
C3A C4A C5A 119.7(7)
C3A C4A H4A 120.1
C5A C4A H4A 120.1
C6A C5A C4A 122.2(8)
C6A C5A N1A 122.8(6)
C4A C5A N1A 115.0(6)
N3A C6A C7A 111.3(8)
N3A C6A C5A 116.7(8)
C7A C6A C5A 132.0(9)
C8A C7A C6A 107.0(8)
C8A C7A H7A 126.5
C6A C7A H7A 126.5
N3A N2A C8A 109.5(7)
N3A N2A H2A 125.3
C8A N2A H2A 125.3
C6A N3A N2A 104.7(8)
C6A N3A Mn1A 115.3(6)
N2A N3A Mn1A 139.4(6)
N2' N1A C5' 108.0
C1A N1A C5A 118.5(6)
C1A N1A Mn1A 134.4(5)
N2' N1A Mn1A 123.7(3)
C5' N1A Mn1A 128.3(3)
C5A N1A Mn1A 107.1(3)
N1A N2' C2A 108.0
N1A N2' H2' 126.0
C2A N2' H2' 126.0
C1A C2A C3A 115.7(6)
C3' C2A N2' 108.0
C1A C2A H2" 122.2
C3A C2A H2" 122.2
C2A C3' C5' 108.0
C2A C3' H3' 126.0
C5' C3' H3' 126.0
C6' C5' C3' 147.2(8)
C6' C5' N1A 104.7(8)
C3' C5' N1A 108.0
C6' C4' C7' 118.0(17)
C6' C4' H4' 121.0
C7' C4' H4' 121.0
N3' C6' C5' 123.7(13)
N3' C6' C4' 126.7(17)
C5' C6' C4' 109.6(14)
C4' C7' C8A 117.4(14)
C4' C7' H7'A 121.3
C8A C7' H7'A 121.3
C8A C1' N3' 132(2)
C8A C1' H1' 114.0
N3' C1' H1' 114.0
C6' N3' C1' 116.3(18)
C6' N3' Mn1A 120.2(11)
C1' N3' Mn1A 123.4(15)

loop_
_geom_bond_atom_site_label_1
_geom_bond_atom_site_label_2
_geom_bond_distance
Mn1 O2 2.200(2)
Mn1 O1 2.217(2)
Mn1 N3 2.254(3)
Mn1 N1 2.298(3)
Mn1 Cl1 2.4760(13)
Mn1 Cl2 2.5025(13)
N3 C6 1.326(5)
N3 N2 1.351(5)
C8 N2 1.342(6)
C8 C7 1.369(7)
C8 H8 0.9300
N2 H2N 0.8600
C7 C6 1.410(6)
C7 H7 0.9300
O1 H1B 0.8500(3)
O1 H1C 0.85000(19)
N1 C1 1.336(6)
N1 C5 1.350(5)
C6 C5 1.453(6)
C5 C4 1.385(6)
O2 H2B 0.8500(4)
O2 H2C 0.85000(16)
C4 C3 1.372(6)
C4 H4 0.9300
C3 C2 1.377(7)
C3 H3 0.9300
C2 C1 1.374(7)
C2 H2 0.9300
C1 H1 0.9300
Mn1A O1A 2.151(3)
Mn1A O2A 2.175(3)
Mn1A N3A 2.238(8)
Mn1A N1A 2.254(3)
Mn1A N3' 2.336(17)
Mn1A Cl1A 2.5245(13)
Mn1A Cl2A 2.5935(12)
O1A H1AA 0.85000(18)
O1A H1AB 0.85000(18)
O2A H2AA 0.85000(18)
O2A H2AB 0.8500(2)
C8A C7A 1.271(11)
C8A C1' 1.28(3)
C8A N2A 1.420(11)
C8A C7' 1.66(2)
C8A H8A 0.9300
C1A N1A 1.175(9)
C1A C2A 1.334(9)
C1A H1A 0.9300
C3A C2A 1.393(11)
C3A C4A 1.406(10)
C3A H3A 0.9300
C4A C5A 1.449(9)
C4A H4A 0.9300
C5A C6A 1.434(11)
C5A N1A 1.452(9)
C6A N3A 1.315(10)
C6A C7A 1.414(13)
C7A H7A 0.9300
N2A N3A 1.352(10)
N2A H2A 0.8600
N1A N2' 1.4200
N1A C5' 1.4200
N2' C2A 1.4200
N2' H2' 0.8600
C2A C3' 1.4200
C2A H2" 0.9300
C3' C5' 1.4200
C3' H3' 0.9300
C5' C6' 1.302(18)
C4' C6' 1.338(19)
C4' C7' 1.34(2)
C4' H4' 0.9300
C6' N3' 1.294(18)
C7' H7'A 0.9300
C1' N3' 1.30(2)
C1' H1' 0.9300

loop_
_geom_torsion_atom_site_label_1
_geom_torsion_atom_site_label_2
_geom_torsion_atom_site_label_3
_geom_torsion_atom_site_label_4
_geom_torsion
C7 C8 N2 N3 0.9(5)
C6 N3 N2 C8 -1.0(5)
Mn1 N3 N2 C8 179.3(3)
N2 C8 C7 C6 -0.4(5)
N2 N3 C6 C7 0.8(5)
Mn1 N3 C6 C7 -179.5(3)
N2 N3 C6 C5 -179.9(3)
Mn1 N3 C6 C5 -0.1(5)
C8 C7 C6 N3 -0.3(5)
C8 C7 C6 C5 -179.5(4)
C1 N1 C5 C4 -0.6(6)
Mn1 N1 C5 C4 178.6(3)
C1 N1 C5 C6 179.7(4)
Mn1 N1 C5 C6 -1.1(4)
N3 C6 C5 N1 0.8(5)
C7 C6 C5 N1 -180.0(4)
N3 C6 C5 C4 -178.9(4)
C7 C6 C5 C4 0.3(7)
N1 C5 C4 C3 0.1(6)
C6 C5 C4 C3 179.8(4)
C5 C4 C3 C2 0.9(7)
C4 C3 C2 C1 -1.3(7)
C5 N1 C1 C2 0.2(7)
Mn1 N1 C1 C2 -179.0(4)
C3 C2 C1 N1 0.7(8)
C2A C3A C4A C5A -0.8(10)
C3A C4A C5A C6A 178.6(6)
C3A C4A C5A N1A -2.3(9)
C4A C5A C6A N3A -176.0(7)
N1A C5A C6A N3A 5.0(10)
C4A C5A C6A C7A 1.2(12)
N1A C5A C6A C7A -177.8(7)
C1' C8A C7A C6A -8.6(12)
N2A C8A C7A C6A 4.3(8)
C7' C8A C7A C6A -173(2)
N3A C6A C7A C8A -3.6(9)
C5A C6A C7A C8A 179.0(7)
C7A C8A N2A N3A -3.8(9)
C1' C8A N2A N3A 24(2)
C7' C8A N2A N3A -2.0(13)
C7A C6A N3A N2A 1.2(9)
C5A C6A N3A N2A 178.9(6)
C7A C6A N3A Mn1A 174.4(5)
C5A C6A N3A Mn1A -7.8(9)
C8A N2A N3A C6A 1.5(9)
C8A N2A N3A Mn1A -169.1(6)
C2A C1A N1A N2' -173(4)
C2A C1A N1A C5' 2.3(14)
C2A C1A N1A C5A -1.4(14)
C2A C1A N1A Mn1A -178.7(6)
C6A C5A N1A C1A -177.5(8)
C4A C5A N1A C1A 3.4(9)
C6A C5A N1A N2' -175.4(5)
C4A C5A N1A N2' 5.5(9)
C6A C5A N1A C5' 172(2)
C4A C5A N1A C5' -6.6(14)
C6A C5A N1A Mn1A 0.5(7)
C4A C5A N1A Mn1A -178.6(4)
C1A N1A N2' C2A 5(3)
C5' N1A N2' C2A 0.0
C5A N1A N2' C2A -4.7(8)
Mn1A N1A N2' C2A -179.9(3)
N1A C1A C2A C3A -1.8(14)
N1A C1A C2A C3' -2.2(14)
N1A C1A C2A N2' 174(3)
C4A C3A C2A C1A 2.8(10)
C4A C3A C2A C3' 3.9(14)
C4A C3A C2A N2' 1.6(12)
N1A N2' C2A C1A -4(2)
N1A N2' C2A C3A 0.9(9)
N1A N2' C2A C3' 0.0
C1A C2A C3' C5' 0.9(5)
C3A C2A C3' C5' -178.1(19)
N2' C2A C3' C5' 0.0
C2A C3' C5' C6' 175.1(17)
C2A C3' C5' N1A 0.0
C1A N1A C5' C6' -178.3(8)
N2' N1A C5' C6' -177.3(9)
C5A N1A C5' C6' -7.2(13)
Mn1A N1A C5' C6' 2.6(11)
C1A N1A C5' C3' -1.0(6)
N2' N1A C5' C3' 0.0
C5A N1A C5' C3' 170.1(17)
Mn1A N1A C5' C3' 179.9(4)
C3' C5' C6' N3' -177.7(10)
N1A C5' C6' N3' -2.4(17)
C3' C5' C6' C4' 4(2)
N1A C5' C6' C4' 179.2(10)
C7' C4' C6' N3' 2(2)
C7' C4' C6' C5' -179.7(12)
C6' C4' C7' C8A 3.1(19)
C7A C8A C7' C4' 5.1(11)
C1' C8A C7' C4' -11.5(18)
N2A C8A C7' C4' 1.1(19)
C7A C8A C1' N3' 11(2)
N2A C8A C1' N3' -142(5)
C7' C8A C1' N3' 19(3)
C5' C6' N3' C1' -176.1(15)
C4' C6' N3' C1' 2(2)
C5' C6' N3' Mn1A 2(2)
C4' C6' N3' Mn1A 179.6(11)
C8A C1' N3' C6' -15(3)
C8A C1' N3' Mn1A 167.3(16)
